data_4307419
loop_
_publ_author_name
'Antonio Rodr\'iguez-Di\'eguez'
'Joan Cano'
'Raikko Kivek\"as'
'Abderrahmane Debdoubi'
'Enrique Colacio'

_publ_contact_author
;
     Prof. Enrique Colacio
     Departamento de Qu\'imica Inorg\'anica
     Facultad de Ciencias
     Universidad de Granada
     E-18071 Granada
     Spain
;
_publ_contact_author_email ecolacio@ugr.es
_publ_contact_author_fax '+34 958 248526'
_publ_contact_author_phone '+34 958 243236'
_publ_section_title
;
Self-Assembled Cationic Heterochiral Honeycomb-Layered Metal Complexes with
the in Situ Generated Pyrimidine-2-carboxylato Bisdidentate Ligand.
Hydrothermal Synthesis, Crystal Structures, Magnetic Properties, and
Theoretical Study of [M2(\m-pymca)3]OH.H2O (M = FeII, CoII)
;
_journal_name_full 'Inorganic Chemistry'
_journal_page_first 2503
_journal_page_last 2510
_journal_paper_doi 10.1021/ic061908e
_journal_volume 46
_journal_year 2007
_chemical_formula_moiety 'C15 H9 Fe2 N6 O6, OH, H2 O'
_chemical_formula_sum 'C15 H12 Fe2 N6 O8'
_chemical_formula_weight 516.01
_chemical_name_systematic
; 
 ? 
;
_space_group_IT_number 157
_symmetry_cell_setting trigonal
_symmetry_space_group_name_Hall 'P 3 -2'
_symmetry_space_group_name_H-M 'P 3 1 m'
_atom_sites_solution_hydrogens geom
_atom_sites_solution_primary direct
_atom_sites_solution_secondary difmap
_audit_creation_method SHELXL-97
_cell_angle_alpha 90.00
_cell_angle_beta 90.00
_cell_angle_gamma 120.00
_cell_formula_units_Z 1
_cell_length_a 9.6956(8)
_cell_length_b 9.6956(8)
_cell_length_c 6.0530(10)
_cell_measurement_reflns_used 1072
_cell_measurement_temperature 100(2)
_cell_measurement_theta_max 22.668
_cell_measurement_theta_min 2.425
_cell_volume 492.78(10)
_computing_cell_refinement 'Bruker SMART'
_computing_data_collection 'Bruker SMART'
_computing_data_reduction 'Bruker SMART'
_computing_molecular_graphics 'Mercury 1.4.1'
_computing_publication_material 'SHELXL-97 (Sheldrick, 1997)'
_computing_structure_refinement 'SHELXL-97 (Sheldrick, 1997)'
_computing_structure_solution 'SHELXS-97 (Sheldrick, 1990)'
_diffrn_ambient_temperature 100(2)
_diffrn_detector_area_resol_mean 66.06
_diffrn_measured_fraction_theta_full 0.943
_diffrn_measured_fraction_theta_max 0.943
_diffrn_measurement_device_type 'CCD area detector'
_diffrn_measurement_method 'phi and omega scans'
_diffrn_radiation_monochromator graphite
_diffrn_radiation_source 'fine-focus sealed tube'
_diffrn_radiation_type MoK\a
_diffrn_radiation_wavelength 0.71073
_diffrn_reflns_av_R_equivalents 0.0268
_diffrn_reflns_av_sigmaI/netI 0.0260
_diffrn_reflns_limit_h_max 12
_diffrn_reflns_limit_h_min -10
_diffrn_reflns_limit_k_max 11
_diffrn_reflns_limit_k_min -12
_diffrn_reflns_limit_l_max 6
_diffrn_reflns_limit_l_min -7
_diffrn_reflns_number 3060
_diffrn_reflns_theta_full 28.20
_diffrn_reflns_theta_max 28.20
_diffrn_reflns_theta_min 2.43
_diffrn_standards_decay_% <1
_exptl_absorpt_coefficient_mu 1.530
_exptl_absorpt_correction_T_max 1.000000
_exptl_absorpt_correction_T_min 0.624020
_exptl_absorpt_correction_type multi-scan
_exptl_absorpt_process_details 'SADABS, Sheldrick, G.M., 2003'
_exptl_crystal_colour red
_exptl_crystal_density_diffrn 1.739
_exptl_crystal_density_method 'not measured'
_exptl_crystal_description plate
_exptl_crystal_F_000 260
_exptl_crystal_size_max 0.35
_exptl_crystal_size_mid 0.22
_exptl_crystal_size_min 0.02
_refine_diff_density_max 0.831
_refine_diff_density_min -0.583
_refine_diff_density_rms 0.165
_refine_ls_abs_structure_details 'Flack H D (1983), Acta Cryst. A39, 876-881'
_refine_ls_abs_structure_Flack 0.24(7)
_refine_ls_extinction_method none
_refine_ls_goodness_of_fit_ref 1.194
_refine_ls_hydrogen_treatment constr
_refine_ls_matrix_type full
_refine_ls_number_parameters 54
_refine_ls_number_reflns 755
_refine_ls_number_restraints 13
_refine_ls_restrained_S_all 1.191
_refine_ls_R_factor_all 0.0793
_refine_ls_R_factor_gt 0.0744
_refine_ls_shift/su_max 0.001
_refine_ls_shift/su_mean 0.000
_refine_ls_structure_factor_coef Fsqd
_refine_ls_weighting_details
;
 calc w=1/[\s^2^(Fo^2^)+(0.1336P)^2^+0.4661P] where P=(Fo^2^+2Fc^2^)/3
;
_refine_ls_weighting_scheme calc
_refine_ls_wR_factor_gt 0.2052
_refine_ls_wR_factor_ref 0.2114
_reflns_number_gt 685
_reflns_number_total 755
_reflns_threshold_expression >2sigma(I)
_cod_data_source_file ic061908esi20061005_061615_2.cif
_cod_data_source_block compound_2
_cod_database_code 4307419

loop_
_symmetry_equiv_pos_as_xyz
'x, y, z'
'-y, x-y, z'
'-x+y, -x, z'
'y, x, z'
'x-y, -y, z'
'-x, -x+y, z'

loop_
_atom_site_label
_atom_site_type_symbol
_atom_site_fract_x
_atom_site_fract_y
_atom_site_fract_z
_atom_site_U_iso_or_equiv
_atom_site_adp_type
_atom_site_occupancy
_atom_site_calc_flag
_atom_site_refinement_flags
_atom_site_disorder_assembly
_atom_site_disorder_group
Fe Fe 0.6667 0.3333 0.4000 0.03676(12) Uani 1 d S . .
N N 0.8688(2) 0.3611(2) 0.5879(3) 0.0362(6) Uani 1 d . . .
O1 O 0.8610(2) 0.5024(2) 0.2163(3) 0.0451(6) Uani 1 d . . .
C1 C 1.0000 0.4498(3) 0.5203(6) 0.0422(9) Uani 1 d S . .
C2 C 0.8551(4) 0.2626(4) 0.7970(7) 0.0721(13) Uani 1 d . . .
H2 H 0.7548 0.1857 0.8555 0.086 Uiso 1 calc R . .
C3 C 1.0000 0.2933(6) 0.8961(10) 0.0752(16) Uani 1 d S . .
H3 H 1.0000 0.2386 1.0263 0.090 Uiso 1 calc SR . .
C4 C 1.0000 0.5366(3) 0.2992(6) 0.0317(8) Uani 1 d S . .
O2 O 1.0000 0.0000 0.9978(18) 0.225(7) Uani 1 d SDU . .
O3 O 1.0000 0.0000 1.423(2) 0.295(11) Uani 1 d SDU . .

loop_
_atom_site_aniso_label
_atom_site_aniso_U_11
_atom_site_aniso_U_22
_atom_site_aniso_U_33
_atom_site_aniso_U_23
_atom_site_aniso_U_13
_atom_site_aniso_U_12
Fe 0.03397(13) 0.03397(13) 0.0423(3) 0.000 0.000 0.01699(7)
N 0.0242(7) 0.0383(8) 0.0439(11) -0.0015(7) 0.0118(7) 0.0139(5)
O1 0.0449(7) 0.0425(7) 0.0477(11) 0.0070(7) 0.0164(7) 0.0216(5)
C1 0.052(2) 0.0378(11) 0.0414(18) -0.0170(12) 0.000 0.0260(10)
C2 0.0713(17) 0.0643(16) 0.069(2) 0.0058(15) 0.0104(17) 0.0250(14)
C3 0.095(4) 0.077(2) 0.060(3) 0.012(2) 0.000 0.047(2)
C4 0.0268(14) 0.0338(11) 0.0322(16) 0.0097(11) 0.000 0.0134(7)
O2 0.167(7) 0.167(7) 0.340(17) 0.000 0.000 0.084(4)
O3 0.271(12) 0.271(12) 0.34(2) 0.000 0.000 0.136(6)

loop_
_atom_type_symbol
_atom_type_description
_atom_type_scat_dispersion_real
_atom_type_scat_dispersion_imag
_atom_type_scat_source
C C 0.0033 0.0016 'International Tables Vol C Tables 4.2.6.8 and 6.1.1.4'
H H 0.0000 0.0000 'International Tables Vol C Tables 4.2.6.8 and 6.1.1.4'
N N 0.0061 0.0033 'International Tables Vol C Tables 4.2.6.8 and 6.1.1.4'
O O 0.0106 0.0060 'International Tables Vol C Tables 4.2.6.8 and 6.1.1.4'
Fe Fe 0.3463 0.8444 'International Tables Vol C Tables 4.2.6.8 and 6.1.1.4'

loop_
_geom_angle_atom_site_label_1
_geom_angle_atom_site_label_2
_geom_angle_atom_site_label_3
_geom_angle
_geom_angle_site_symmetry_1
_geom_angle_site_symmetry_3
_geom_angle_publ_flag
O1 Fe O1 94.42(7) 3_665 . ?
O1 Fe O1 94.42(7) 3_665 2_655 ?
O1 Fe O1 94.42(7) . 2_655 ?
O1 Fe N 94.73(8) 3_665 . ?
O1 Fe N 77.11(7) . . ?
O1 Fe N 167.97(8) 2_655 . ?
O1 Fe N 77.11(7) 3_665 3_665 ?
O1 Fe N 167.97(8) . 3_665 ?
O1 Fe N 94.73(8) 2_655 3_665 ?
N Fe N 94.90(7) . 3_665 ?
O1 Fe N 167.97(8) 3_665 2_655 ?
O1 Fe N 94.73(8) . 2_655 ?
O1 Fe N 77.11(7) 2_655 2_655 ?
N Fe N 94.90(7) . 2_655 ?
N Fe N 94.90(7) 3_665 2_655 ?
C1 N C2 117.0(3) . . ?
C1 N Fe 118.8(2) . . ?
C2 N Fe 123.99(17) . . ?
C4 O1 Fe 113.73(17) . . ?
N C1 N 134.1(4) . 6_765 ?
N C1 C4 112.9(2) . . ?
N C1 C4 112.9(2) 6_765 . ?
C3 C2 N 116.5(3) . . ?
C3 C2 H2 121.8 . . ?
N C2 H2 121.8 . . ?
C2 C3 C2 118.5(5) . 6_765 ?
C2 C3 H3 120.7 . . ?
C2 C3 H3 120.7 6_765 . ?
O1 C4 O1 125.0(3) . 6_765 ?
O1 C4 C1 117.46(15) . . ?
O1 C4 C1 117.46(15) 6_765 . ?

loop_
_geom_bond_atom_site_label_1
_geom_bond_atom_site_label_2
_geom_bond_distance
_geom_bond_site_symmetry_2
_geom_bond_publ_flag
Fe O1 2.0939(16) 3_665 ?
Fe O1 2.0939(16) . ?
Fe O1 2.0939(16) 2_655 ?
Fe N 2.163(2) . ?
Fe N 2.163(2) 3_665 ?
Fe N 2.163(2) 2_655 ?
N C1 1.196(2) . ?
N C2 1.551(5) . ?
O1 C4 1.315(3) . ?
C1 N 1.196(2) 6_765 ?
C1 C4 1.581(5) . ?
C2 C3 1.415(5) . ?
C2 H2 0.9500 . ?
C3 C2 1.415(5) 6_765 ?
C3 H3 0.9500 . ?
C4 O1 1.315(3) 6_765 ?

loop_
_geom_hbond_atom_site_label_D
_geom_hbond_atom_site_label_H
_geom_hbond_atom_site_label_A
_geom_hbond_distance_DH
_geom_hbond_distance_HA
_geom_hbond_distance_DA
_geom_hbond_angle_DHA
_geom_hbond_site_symmetry_A
C3 H3 O2 0.95 2.32 2.910(6) 119.7 .

loop_
_geom_torsion_atom_site_label_1
_geom_torsion_atom_site_label_2
_geom_torsion_atom_site_label_3
_geom_torsion_atom_site_label_4
_geom_torsion
_geom_torsion_site_symmetry_1
_geom_torsion_site_symmetry_2
_geom_torsion_site_symmetry_3
_geom_torsion_site_symmetry_4
_geom_torsion_publ_flag
O1 C4 C1 N -0.4(4) . . . . ?
